data_7050478
loop_
_publ_author_name
'Bian, Yongzhong'
'Wang, Daqi'
'Wang, Rongming'
'Weng, Linhong'
'Dou, Jianmin'
'Zhao, Dongyuan'
'Ng, Dennis K. P.'
'Jiang, Jianzhuang'

_publ_section_title
;
 Structural studies of the whole series of lanthanide double-decker
 compounds with mixed 2,3-naphthalocyaninato and octaethylporphyrinato
 ligands
;
_journal_issue 5
_journal_name_full 'New Journal of Chemistry'
_journal_page_first 844
_journal_paper_doi 10.1039/b209882m
_journal_volume 27
_journal_year 2003
_chemical_formula_sum 'C88 H72 N8 Tm'
_chemical_formula_weight 1410.47
_chemical_name_systematic
; 
? 
;
_space_group_IT_number 62
_symmetry_cell_setting orthorhombic
_symmetry_space_group_name_Hall '-P 2ac 2n'
_symmetry_space_group_name_H-M 'P n m a'
_atom_sites_solution_hydrogens geom
_atom_sites_solution_primary direct
_atom_sites_solution_secondary difmap
_audit_creation_method SHELXL-97
_cell_angle_alpha 90.00
_cell_angle_beta 90.00
_cell_angle_gamma 90.00
_cell_formula_units_Z 4
_cell_length_a 28.632(14)
_cell_length_b 26.669(13)
_cell_length_c 10.938(5)
_cell_measurement_reflns_used 1323
_cell_measurement_temperature 293(2)
_cell_measurement_theta_max 18.375
_cell_measurement_theta_min 3.671
_cell_volume 8352(7)
_computing_structure_refinement 'SHELXL-97 (Sheldrick, 1997)'
_computing_structure_solution 'SHELXS-97 (Sheldrick, 1990)'
_diffrn_ambient_temperature 293(2)
_diffrn_measured_fraction_theta_full 0.998
_diffrn_measured_fraction_theta_max 0.998
_diffrn_measurement_device_type 'CCD area detector'
_diffrn_measurement_method 'OMEGA SCAN'
_diffrn_radiation_monochromator graphite
_diffrn_radiation_source 'fine-focus sealed tube'
_diffrn_radiation_type MoK\a
_diffrn_radiation_wavelength 0.71073
_diffrn_reflns_av_R_equivalents 0.0876
_diffrn_reflns_av_sigmaI/netI 0.0587
_diffrn_reflns_limit_h_max 35
_diffrn_reflns_limit_h_min -31
_diffrn_reflns_limit_k_max 30
_diffrn_reflns_limit_k_min -32
_diffrn_reflns_limit_l_max 13
_diffrn_reflns_limit_l_min -13
_diffrn_reflns_number 35772
_diffrn_reflns_theta_full 26.01
_diffrn_reflns_theta_max 26.01
_diffrn_reflns_theta_min 1.42
_diffrn_standards_decay_% 4.30
_exptl_absorpt_coefficient_mu 1.107
_exptl_absorpt_correction_T_max 0.8974
_exptl_absorpt_correction_T_min 0.7324
_exptl_absorpt_correction_type multi-scan
_exptl_absorpt_process_details sadabs
_exptl_crystal_density_diffrn 1.122
_exptl_crystal_density_method 'not measured'
_exptl_crystal_F_000 2900
_exptl_crystal_size_max 0.30
_exptl_crystal_size_mid 0.25
_exptl_crystal_size_min 0.10
_refine_diff_density_max 1.419
_refine_diff_density_min -1.318
_refine_diff_density_rms 0.147
_refine_ls_extinction_coef 0.00053(9)
_refine_ls_extinction_expression Fc^*^=kFc[1+0.001xFc^2^\l^3^/sin(2\q)]^-1/4^
_refine_ls_extinction_method SHELXL
_refine_ls_goodness_of_fit_ref 1.236
_refine_ls_hydrogen_treatment constr
_refine_ls_matrix_type full
_refine_ls_number_parameters 446
_refine_ls_number_reflns 8392
_refine_ls_number_restraints 0
_refine_ls_restrained_S_all 1.236
_refine_ls_R_factor_all 0.1013
_refine_ls_R_factor_gt 0.0752
_refine_ls_shift/su_max 0.002
_refine_ls_shift/su_mean 0.000
_refine_ls_structure_factor_coef Fsqd
_refine_ls_weighting_details 'calc w=1/[\s^2^(Fo^2^)+(0.0859P)^2^+21.3441P] where P=(Fo^2^+2Fc^2^)/3'
_refine_ls_weighting_scheme calc
_refine_ls_wR_factor_gt 0.1885
_refine_ls_wR_factor_ref 0.2009
_reflns_number_gt 6416
_reflns_number_total 8392
_reflns_threshold_expression >2sigma(I)
_cod_data_source_file b209882m.txt
_cod_data_source_block f11121b
_cod_depositor_comments
;
The following automatic conversions were performed:
'_symmetry_cell_setting' value 'Orthorhombic' changed to 'orthorhombic'
according to '/home/saulius/struct/CIF-dictionaries/cif_core.dic'
dictionary named 'cif_core.dic' version 2.4.1 from 2010-06-29.

Automatic conversion script
Id: cif_fix_enum 1527 2010-12-29 10:47:43Z saulius 

The following automatic conversions were performed:

'_refine_ls_hydrogen_treatment' value 'const' was replaced with the
value 'constr' as specified in the replacement file
'src/cod-tools/trunk/data/replacement-values/replacement_values.lst'.

Automatic conversion script
Id: cif_fix_values 5376 2017-05-30 11:51:03Z andrius 
;
_cod_original_sg_symbol_H-M Pnma
_cod_database_code 7050478

loop_
_symmetry_equiv_pos_as_xyz
'x, y, z'
'-x+1/2, -y, z+1/2'
'-x, y+1/2, -z'
'x+1/2, -y+1/2, -z+1/2'
'-x, -y, -z'
'x-1/2, y, -z-1/2'
'x, -y-1/2, z'
'-x-1/2, y-1/2, z-1/2'

loop_
_atom_site_label
_atom_site_type_symbol
_atom_site_fract_x
_atom_site_fract_y
_atom_site_fract_z
_atom_site_U_iso_or_equiv
_atom_site_adp_type
_atom_site_occupancy
_atom_site_symmetry_multiplicity
_atom_site_calc_flag
_atom_site_refinement_flags
_atom_site_disorder_assembly
_atom_site_disorder_group
Tm1 Tm 0.028567(15) 0.7500 0.69709(4) 0.03179(16) Uani 1 2 d S . .
N1 N 0.0188(3) 0.7500 0.9211(8) 0.042(2) Uani 1 2 d S . .
N2 N 0.0663(2) 0.6763(2) 0.7853(5) 0.0351(13) Uani 1 1 d . . .
N3 N 0.1122(3) 0.7500 0.6526(8) 0.0358(19) Uani 1 2 d S . .
N4 N -0.03718(19) 0.6947(2) 0.7203(5) 0.0337(13) Uani 1 1 d . . .
N5 N 0.0311(2) 0.6952(2) 0.5226(5) 0.0363(13) Uani 1 1 d . . .
C1 C 0.0079(2) 0.7081(3) 0.9868(6) 0.0347(15) Uani 1 1 d . . .
C2 C -0.0163(2) 0.7237(3) 1.1001(7) 0.0385(16) Uani 1 1 d . . .
C3 C -0.0344(2) 0.6966(3) 1.1964(7) 0.0429(17) Uani 1 1 d . . .
H3A H -0.0322 0.6618 1.1978 0.052 Uiso 1 1 calc R . .
C4 C -0.0564(2) 0.7228(3) 1.2929(7) 0.0431(18) Uani 1 1 d . . .
C5 C -0.0785(3) 0.6975(4) 1.3913(7) 0.053(2) Uani 1 1 d . . .
H5A H -0.0783 0.6626 1.3936 0.063 Uiso 1 1 calc R . .
C6 C -0.0998(3) 0.7235(4) 1.4819(7) 0.056(2) Uani 1 1 d . . .
H6A H -0.1146 0.7063 1.5449 0.067 Uiso 1 1 calc R . .
C7 C 0.0182(2) 0.6611(2) 0.9638(5) 0.0239(13) Uani 1 1 d . . .
H7A H 0.0050 0.6365 1.0131 0.029 Uiso 1 1 calc R . .
C8 C 0.0464(3) 0.6467(3) 0.8748(6) 0.0362(16) Uani 1 1 d . . .
C9 C 0.0634(3) 0.5947(3) 0.8648(7) 0.0387(16) Uani 1 1 d . . .
C10 C 0.0551(3) 0.5525(3) 0.9326(7) 0.0456(18) Uani 1 1 d . . .
H10A H 0.0356 0.5535 1.0006 0.055 Uiso 1 1 calc R . .
C11 C 0.0769(3) 0.5076(3) 0.8964(8) 0.0482(19) Uani 1 1 d . . .
C12 C 0.0684(3) 0.4613(3) 0.9602(9) 0.059(2) Uani 1 1 d . . .
H12A H 0.0488 0.4613 1.0280 0.071 Uiso 1 1 calc R . .
C13 C 0.0884(4) 0.4174(3) 0.9231(10) 0.066(3) Uani 1 1 d . . .
H13A H 0.0822 0.3877 0.9648 0.079 Uiso 1 1 calc R . .
C14 C 0.1178(4) 0.4173(3) 0.8237(11) 0.073(3) Uani 1 1 d . . .
H14A H 0.1315 0.3873 0.7993 0.087 Uiso 1 1 calc R . .
C15 C 0.1275(3) 0.4601(3) 0.7598(10) 0.062(2) Uani 1 1 d . . .
H15A H 0.1476 0.4587 0.6930 0.074 Uiso 1 1 calc R . .
C16 C 0.1076(3) 0.5062(3) 0.7935(8) 0.0492(19) Uani 1 1 d . . .
C17 C 0.1167(3) 0.5511(3) 0.7300(8) 0.048(2) Uani 1 1 d . . .
H17A H 0.1374 0.5514 0.6644 0.058 Uiso 1 1 calc R . .
C18 C 0.0949(3) 0.5941(3) 0.7659(7) 0.0420(17) Uani 1 1 d . . .
C19 C 0.0971(3) 0.6465(3) 0.7221(7) 0.0400(17) Uani 1 1 d . . .
C20 C 0.1283(2) 0.6610(2) 0.6394(6) 0.0255(13) Uani 1 1 d . . .
H20A H 0.1454 0.6364 0.5989 0.031 Uiso 1 1 calc R . .
C21 C 0.1364(2) 0.7077(3) 0.6121(7) 0.0378(16) Uani 1 1 d . . .
C22 C 0.1774(2) 0.7232(3) 0.5408(7) 0.0406(17) Uani 1 1 d . . .
C23 C 0.2114(3) 0.6960(3) 0.4834(8) 0.048(2) Uani 1 1 d . . .
H23A H 0.2114 0.6611 0.4853 0.058 Uiso 1 1 calc R . .
C24 C 0.2467(3) 0.7232(4) 0.4209(8) 0.058(2) Uani 1 1 d . . .
C25 C 0.2833(3) 0.6973(4) 0.3558(11) 0.079(3) Uani 1 1 d . . .
H25A H 0.2839 0.6625 0.3538 0.095 Uiso 1 1 calc R . .
C26 C 0.3165(4) 0.7239(5) 0.2982(12) 0.101(5) Uani 1 1 d . . .
H26A H 0.3402 0.7070 0.2572 0.122 Uiso 1 1 calc R . .
C27 C 0.0570(3) 0.7039(3) 0.4185(7) 0.0398(17) Uani 1 1 d . . .
C28 C 0.0663(3) 0.6561(3) 0.3561(8) 0.0491(19) Uani 1 1 d . . .
C29 C 0.0453(3) 0.6191(3) 0.4246(7) 0.0460(19) Uani 1 1 d . . .
C30 C 0.0220(2) 0.6454(3) 0.5263(6) 0.0354(16) Uani 1 1 d . . .
C31 C -0.0087(3) 0.6221(3) 0.6055(6) 0.0382(16) Uani 1 1 d . . .
H31A H -0.0095 0.5872 0.6032 0.046 Uiso 1 1 calc R . .
C32 C -0.0386(2) 0.6454(3) 0.6884(6) 0.0333(15) Uani 1 1 d . . .
C33 C -0.0794(3) 0.6209(3) 0.7436(7) 0.0411(17) Uani 1 1 d . . .
C34 C -0.1026(3) 0.6568(3) 0.8063(7) 0.0425(17) Uani 1 1 d . . .
C35 C -0.0761(2) 0.7033(3) 0.7895(6) 0.0335(15) Uani 1 1 d . . .
C36 C 0.0705(4) 0.7500 0.3738(10) 0.047(3) Uani 1 2 d S . .
H36A H 0.0906 0.7500 0.3070 0.056 Uiso 1 2 calc SR . .
C37 C 0.0929(4) 0.6488(4) 0.2373(10) 0.072(3) Uani 1 1 d . . .
H37A H 0.0785 0.6217 0.1917 0.086 Uiso 1 1 calc R . .
H37B H 0.0903 0.6791 0.1887 0.086 Uiso 1 1 calc R . .
C38 C 0.1406(6) 0.6377(10) 0.2547(17) 0.194(11) Uani 1 1 d . . .
H38A H 0.1555 0.6338 0.1767 0.291 Uiso 1 1 calc R . .
H38B H 0.1435 0.6071 0.3004 0.291 Uiso 1 1 calc R . .
H38C H 0.1552 0.6645 0.2989 0.291 Uiso 1 1 calc R . .
C39 C 0.0427(3) 0.5641(3) 0.3999(9) 0.060(2) Uani 1 1 d . . .
H39A H 0.0428 0.5463 0.4773 0.072 Uiso 1 1 calc R . .
H39B H 0.0704 0.5540 0.3550 0.072 Uiso 1 1 calc R . .
C40 C -0.0002(5) 0.5484(4) 0.3277(12) 0.089(4) Uani 1 1 d . . .
H40A H 0.0003 0.5128 0.3150 0.133 Uiso 1 1 calc R . .
H40B H -0.0003 0.5652 0.2501 0.133 Uiso 1 1 calc R . .
H40C H -0.0278 0.5574 0.3724 0.133 Uiso 1 1 calc R . .
C41 C -0.0940(3) 0.5675(3) 0.7192(8) 0.057(2) Uani 1 1 d . . .
H41A H -0.1144 0.5565 0.7846 0.068 Uiso 1 1 calc R . .
H41B H -0.0664 0.5463 0.7208 0.068 Uiso 1 1 calc R . .
C42 C -0.1188(4) 0.5601(4) 0.5979(11) 0.087(4) Uani 1 1 d . . .
H42A H -0.1270 0.5254 0.5884 0.130 Uiso 1 1 calc R . .
H42B H -0.0986 0.5701 0.5323 0.130 Uiso 1 1 calc R . .
H42C H -0.1467 0.5802 0.5963 0.130 Uiso 1 1 calc R . .
C43 C -0.1495(3) 0.6530(4) 0.8675(9) 0.058(2) Uani 1 1 d . . .
H43A H -0.1497 0.6745 0.9390 0.069 Uiso 1 1 calc R . .
H43B H -0.1541 0.6188 0.8951 0.069 Uiso 1 1 calc R . .
C44 C -0.1897(3) 0.6676(5) 0.7851(11) 0.084(3) Uani 1 1 d . . .
H44A H -0.2185 0.6645 0.8292 0.126 Uiso 1 1 calc R . .
H44B H -0.1903 0.6459 0.7151 0.126 Uiso 1 1 calc R . .
H44C H -0.1857 0.7017 0.7587 0.126 Uiso 1 1 calc R . .
C45 C -0.0919(3) 0.7500 0.8302(9) 0.039(2) Uani 1 2 d S . .
H45A H -0.1150 0.7500 0.8898 0.047 Uiso 1 2 calc SR . .

loop_
_atom_site_aniso_label
_atom_site_aniso_U_11
_atom_site_aniso_U_22
_atom_site_aniso_U_33
_atom_site_aniso_U_23
_atom_site_aniso_U_13
_atom_site_aniso_U_12
Tm1 0.0304(2) 0.0349(2) 0.0301(2) 0.000 0.0034(2) 0.000
N1 0.033(5) 0.061(6) 0.032(5) 0.000 -0.001(4) 0.000
N2 0.031(3) 0.039(3) 0.035(3) -0.001(3) 0.004(2) 0.004(2)
N3 0.029(4) 0.037(5) 0.042(5) 0.000 0.005(4) 0.000
N4 0.031(3) 0.039(3) 0.031(3) -0.002(2) -0.001(2) 0.003(2)
N5 0.036(3) 0.040(3) 0.033(3) 0.004(2) 0.001(3) -0.004(3)
C1 0.034(4) 0.041(4) 0.028(3) 0.000(3) -0.003(3) -0.002(3)
C2 0.035(4) 0.047(4) 0.034(4) 0.000(3) 0.002(3) 0.005(3)
C3 0.038(4) 0.053(4) 0.037(4) 0.006(3) 0.002(4) 0.003(3)
C4 0.031(4) 0.067(5) 0.031(4) 0.005(3) -0.005(3) -0.003(3)
C5 0.049(5) 0.075(6) 0.034(4) 0.007(4) -0.003(4) -0.004(4)
C6 0.043(4) 0.099(7) 0.026(4) 0.001(4) 0.007(3) -0.007(4)
C7 0.030(3) 0.021(3) 0.021(3) 0.002(2) 0.006(2) 0.001(2)
C8 0.042(4) 0.036(4) 0.030(4) 0.006(3) -0.005(3) 0.000(3)
C9 0.043(4) 0.038(4) 0.035(4) 0.001(3) -0.002(3) 0.004(3)
C10 0.054(5) 0.044(4) 0.039(4) 0.004(3) 0.001(4) 0.002(4)
C11 0.059(5) 0.037(4) 0.049(5) 0.004(3) -0.008(4) -0.003(4)
C12 0.074(6) 0.044(5) 0.060(5) 0.009(4) -0.008(5) -0.006(4)
C13 0.087(7) 0.042(5) 0.068(6) 0.012(4) -0.014(6) 0.004(5)
C14 0.089(8) 0.038(5) 0.091(8) -0.003(5) -0.023(6) 0.015(5)
C15 0.066(6) 0.047(5) 0.071(6) -0.003(4) -0.001(5) 0.015(4)
C16 0.053(5) 0.042(4) 0.052(5) 0.001(4) -0.005(4) 0.003(4)
C17 0.048(5) 0.043(4) 0.054(5) 0.002(4) 0.007(4) 0.010(4)
C18 0.041(4) 0.041(4) 0.044(4) 0.003(3) 0.003(3) 0.003(3)
C19 0.044(4) 0.034(4) 0.041(4) 0.001(3) -0.003(3) 0.006(3)
C20 0.022(3) 0.027(3) 0.027(3) 0.000(3) 0.006(3) 0.004(2)
C21 0.026(3) 0.052(4) 0.036(4) -0.003(3) 0.003(3) 0.003(3)
C22 0.032(4) 0.048(4) 0.042(4) 0.000(3) 0.008(3) 0.002(3)
C23 0.038(4) 0.057(5) 0.050(5) 0.005(4) 0.008(4) 0.009(4)
C24 0.036(4) 0.090(6) 0.047(5) -0.002(4) 0.015(4) 0.004(4)
C25 0.058(6) 0.080(7) 0.099(8) 0.012(6) 0.042(6) 0.022(5)
C26 0.067(7) 0.113(9) 0.125(11) -0.013(8) 0.059(7) 0.014(6)
C27 0.042(4) 0.046(4) 0.031(4) -0.007(3) 0.002(3) 0.004(3)
C28 0.054(5) 0.050(5) 0.044(4) -0.008(4) 0.006(4) 0.005(4)
C29 0.051(4) 0.048(5) 0.039(4) -0.007(4) -0.001(4) 0.009(4)
C30 0.036(4) 0.039(4) 0.031(3) -0.006(3) -0.002(3) 0.008(3)
C31 0.045(4) 0.034(4) 0.035(4) -0.002(3) -0.002(3) -0.004(3)
C32 0.022(3) 0.041(4) 0.036(4) -0.001(3) -0.002(3) 0.001(3)
C33 0.045(4) 0.035(4) 0.044(4) 0.006(3) -0.001(4) -0.008(3)
C34 0.046(4) 0.043(4) 0.038(4) 0.009(3) 0.007(4) -0.007(3)
C35 0.030(3) 0.042(4) 0.028(3) 0.004(3) 0.002(3) -0.005(3)
C36 0.049(7) 0.060(7) 0.031(6) 0.000 0.010(5) 0.000
C37 0.079(7) 0.068(6) 0.067(6) -0.019(5) 0.033(6) 0.008(5)
C38 0.094(12) 0.37(4) 0.117(13) -0.032(19) 0.039(11) 0.035(17)
C39 0.071(6) 0.049(5) 0.060(5) -0.010(4) 0.008(5) 0.011(4)
C40 0.100(9) 0.066(7) 0.101(9) -0.025(6) -0.015(7) 0.005(6)
C41 0.059(5) 0.042(5) 0.068(6) 0.005(4) 0.013(5) -0.010(4)
C42 0.096(8) 0.071(7) 0.093(8) -0.026(6) -0.018(7) -0.020(6)
C43 0.046(5) 0.060(5) 0.067(6) 0.006(5) 0.019(4) -0.009(4)
C44 0.047(5) 0.115(10) 0.090(8) -0.004(7) 0.012(6) 0.004(6)
C45 0.029(5) 0.050(6) 0.039(6) 0.000 0.010(4) 0.000

loop_
_atom_type_symbol
_atom_type_description
_atom_type_scat_dispersion_real
_atom_type_scat_dispersion_imag
_atom_type_scat_source
C C 0.0033 0.0016 'International Tables Vol C Tables 4.2.6.8 and 6.1.1.4'
H H 0.0000 0.0000 'International Tables Vol C Tables 4.2.6.8 and 6.1.1.4'
N N 0.0061 0.0033 'International Tables Vol C Tables 4.2.6.8 and 6.1.1.4'
Tm Tm -0.3139 5.2483 'International Tables Vol C Tables 4.2.6.8 and 6.1.1.4'

loop_
_geom_angle_atom_site_label_1
_geom_angle_atom_site_label_2
_geom_angle_atom_site_label_3
_geom_angle
_geom_angle_site_symmetry_1
_geom_angle_site_symmetry_3
_geom_angle_publ_flag
N5 Tm1 N5 74.8(3) . 7_575 ?
N5 Tm1 N4 74.62(19) . . ?
N5 Tm1 N4 118.7(2) 7_575 . ?
N5 Tm1 N4 118.7(2) . 7_575 ?
N5 Tm1 N4 74.62(19) 7_575 7_575 ?
N4 Tm1 N4 75.7(3) . 7_575 ?
N5 Tm1 N2 142.13(19) . 7_575 ?
N5 Tm1 N2 79.1(2) 7_575 7_575 ?
N4 Tm1 N2 142.97(19) . 7_575 ?
N4 Tm1 N2 79.05(19) 7_575 7_575 ?
N5 Tm1 N2 79.11(19) . . ?
N5 Tm1 N2 142.13(19) 7_575 . ?
N4 Tm1 N2 79.05(19) . . ?
N4 Tm1 N2 142.97(19) 7_575 . ?
N2 Tm1 N2 107.3(3) 7_575 . ?
N5 Tm1 N3 79.2(2) . . ?
N5 Tm1 N3 79.2(2) 7_575 . ?
N4 Tm1 N3 141.99(14) . . ?
N4 Tm1 N3 141.99(14) 7_575 . ?
N2 Tm1 N3 69.24(17) 7_575 . ?
N2 Tm1 N3 69.24(17) . . ?
N5 Tm1 N1 142.38(14) . . ?
N5 Tm1 N1 142.38(14) 7_575 . ?
N4 Tm1 N1 78.8(2) . . ?
N4 Tm1 N1 78.8(2) 7_575 . ?
N2 Tm1 N1 69.98(17) 7_575 . ?
N2 Tm1 N1 69.98(17) . . ?
N3 Tm1 N1 108.0(3) . . ?
C1 N1 C1 109.9(8) . 7_575 ?
C1 N1 Tm1 123.3(4) . . ?
C1 N1 Tm1 123.3(4) 7_575 . ?
C19 N2 C8 106.9(6) . . ?
C19 N2 Tm1 123.4(5) . . ?
C8 N2 Tm1 124.0(4) . . ?
C21 N3 C21 107.8(8) 7_575 . ?
C21 N3 Tm1 123.3(4) 7_575 . ?
C21 N3 Tm1 123.3(4) . . ?
C32 N4 C35 106.3(6) . . ?
C32 N4 Tm1 126.0(4) . . ?
C35 N4 Tm1 126.4(5) . . ?
C30 N5 C27 107.0(6) . . ?
C30 N5 Tm1 124.5(4) . . ?
C27 N5 Tm1 124.8(5) . . ?
C7 C1 N1 129.0(7) . . ?
C7 C1 C2 122.4(6) . . ?
N1 C1 C2 108.5(6) . . ?
C3 C2 C2 121.7(5) . 7_575 ?
C3 C2 C1 131.8(7) . . ?
C2 C2 C1 106.4(4) 7_575 . ?
C2 C3 C4 118.6(8) . . ?
C3 C4 C5 122.0(8) . . ?
C3 C4 C4 119.6(5) . 7_575 ?
C5 C4 C4 118.4(5) . 7_575 ?
C6 C5 C4 120.7(9) . . ?
C5 C6 C6 120.9(6) . 7_575 ?
C1 C7 C8 123.9(6) . . ?
C7 C8 N2 127.4(6) . . ?
C7 C8 C9 122.0(6) . . ?
N2 C8 C9 110.5(6) . . ?
C10 C9 C18 121.2(7) . . ?
C10 C9 C8 132.6(7) . . ?
C18 C9 C8 106.1(6) . . ?
C9 C10 C11 118.0(7) . . ?
C10 C11 C16 121.1(7) . . ?
C10 C11 C12 121.2(8) . . ?
C16 C11 C12 117.7(8) . . ?
C13 C12 C11 121.4(9) . . ?
C12 C13 C14 119.6(9) . . ?
C15 C14 C13 121.8(9) . . ?
C14 C15 C16 121.0(10) . . ?
C15 C16 C17 122.7(8) . . ?
C15 C16 C11 118.6(8) . . ?
C17 C16 C11 118.7(7) . . ?
C18 C17 C16 119.2(8) . . ?
C17 C18 C9 121.6(7) . . ?
C17 C18 C19 133.0(7) . . ?
C9 C18 C19 105.4(6) . . ?
C20 C19 N2 127.3(7) . . ?
C20 C19 C18 121.6(7) . . ?
N2 C19 C18 110.9(6) . . ?
C21 C20 C19 123.6(6) . . ?
C20 C21 N3 127.8(7) . . ?
C20 C21 C22 122.2(6) . . ?
N3 C21 C22 109.7(7) . . ?
C23 C22 C22 122.1(5) . 7_575 ?
C23 C22 C21 131.5(7) . . ?
C22 C22 C21 106.3(4) 7_575 . ?
C22 C23 C24 117.1(8) . . ?
C23 C24 C24 120.7(5) . 7_575 ?
C23 C24 C25 120.7(9) . . ?
C24 C24 C25 118.5(6) 7_575 . ?
C26 C25 C24 119.6(11) . . ?
C25 C26 C26 121.8(7) . 7_575 ?
N5 C27 C36 126.4(7) . . ?
N5 C27 C28 109.6(7) . . ?
C36 C27 C28 123.9(7) . . ?
C29 C28 C27 106.8(7) . . ?
C29 C28 C37 126.3(8) . . ?
C27 C28 C37 126.9(8) . . ?
C28 C29 C30 105.5(7) . . ?
C28 C29 C39 128.9(8) . . ?
C30 C29 C39 125.5(8) . . ?
N5 C30 C31 125.6(6) . . ?
N5 C30 C29 110.9(6) . . ?
C31 C30 C29 123.1(7) . . ?
C30 C31 C32 126.7(7) . . ?
N4 C32 C31 125.5(6) . . ?
N4 C32 C33 110.4(6) . . ?
C31 C32 C33 123.8(7) . . ?
C34 C33 C32 106.5(6) . . ?
C34 C33 C41 128.5(7) . . ?
C32 C33 C41 124.6(7) . . ?
C33 C34 C35 106.3(6) . . ?
C33 C34 C43 128.1(7) . . ?
C35 C34 C43 125.1(7) . . ?
N4 C35 C45 126.1(7) . . ?
N4 C35 C34 110.5(6) . . ?
C45 C35 C34 123.1(7) . . ?
C27 C36 C27 126.3(10) 7_575 . ?
C38 C37 C28 113.4(11) . . ?
C29 C39 C40 113.9(8) . . ?
C33 C41 C42 114.0(8) . . ?
C34 C43 C44 113.4(8) . . ?
C35 C45 C35 126.0(9) 7_575 . ?

loop_
_geom_bond_atom_site_label_1
_geom_bond_atom_site_label_2
_geom_bond_distance
_geom_bond_site_symmetry_2
_geom_bond_publ_flag
Tm1 N5 2.405(6) . ?
Tm1 N5 2.405(6) 7_575 ?
Tm1 N4 2.406(6) . ?
Tm1 N4 2.406(6) 7_575 ?
Tm1 N2 2.441(6) 7_575 ?
Tm1 N2 2.441(6) . ?
Tm1 N3 2.444(8) . ?
Tm1 N1 2.466(9) . ?
N1 C1 1.366(8) . ?
N1 C1 1.366(8) 7_575 ?
N2 C19 1.375(9) . ?
N2 C8 1.380(9) . ?
N3 C21 1.395(9) 7_575 ?
N3 C21 1.395(9) . ?
N4 C32 1.360(9) . ?
N4 C35 1.365(8) . ?
N5 C30 1.354(9) . ?
N5 C27 1.378(9) . ?
C1 C7 1.311(9) . ?
C1 C2 1.480(10) . ?
C2 C3 1.379(10) . ?
C2 C2 1.401(15) 7_575 ?
C3 C4 1.413(11) . ?
C4 C5 1.419(11) . ?
C4 C4 1.452(17) 7_575 ?
C5 C6 1.356(12) . ?
C6 C6 1.412(19) 7_575 ?
C7 C8 1.322(9) . ?
C8 C9 1.472(10) . ?
C9 C10 1.368(10) . ?
C9 C18 1.410(11) . ?
C10 C11 1.409(11) . ?
C11 C16 1.428(12) . ?
C11 C12 1.439(11) . ?
C12 C13 1.367(13) . ?
C13 C14 1.374(15) . ?
C14 C15 1.367(14) . ?
C15 C16 1.405(12) . ?
C16 C17 1.409(12) . ?
C17 C18 1.364(11) . ?
C18 C19 1.478(10) . ?
C19 C20 1.329(10) . ?
C20 C21 1.303(10) . ?
C21 C22 1.469(10) . ?
C22 C23 1.367(10) . ?
C22 C22 1.428(15) 7_575 ?
C23 C24 1.419(11) . ?
C24 C24 1.43(2) 7_575 ?
C24 C25 1.443(12) . ?
C25 C26 1.343(15) . ?
C26 C26 1.39(3) 7_575 ?
C27 C36 1.379(9) . ?
C27 C28 1.469(10) . ?
C28 C29 1.377(12) . ?
C28 C37 1.518(12) . ?
C29 C30 1.475(10) . ?
C29 C39 1.494(11) . ?
C30 C31 1.383(10) . ?
C31 C32 1.393(10) . ?
C32 C33 1.470(10) . ?
C33 C34 1.352(11) . ?
C33 C41 1.507(11) . ?
C34 C35 1.467(10) . ?
C34 C43 1.503(11) . ?
C35 C45 1.399(8) . ?
C36 C27 1.379(9) 7_575 ?
C37 C38 1.411(19) . ?
C39 C40 1.518(15) . ?
C41 C42 1.519(14) . ?
C43 C44 1.512(14) . ?
C45 C35 1.399(8) 7_575 ?
